data_7161138
loop_
_publ_author_name
'Phukon, Hunmoina'
'Porashar, Bikoshita'
'Pradhan, Ankita'
'Saikia, Anil K.'

_publ_section_title
;
 Synthesis of substituted N-heterocycles <i>via</i> a cascade of Michael
 addition, double cyclization and air oxidation.
;
_journal_issue 19
_journal_name_full 'Organic &amp; biomolecular chemistry'
_journal_page_first 4044
_journal_page_last 4049
_journal_paper_doi 10.1039/d6ob00591h
_journal_volume 24
_journal_year 2026
_chemical_formula_sum 'C H Br Cl N O'
_chemical_formula_weight 158.39
_space_group_crystal_system monoclinic
_space_group_IT_number 14
_space_group_name_Hall '-P 2yn'
_space_group_name_H-M_alt 'P 1 21/n 1'
_atom_sites_solution_hydrogens mixed
_audit_creation_method SHELXL-2018/3
_audit_update_record
;
2025-10-15 deposited with the CCDC.	2026-04-29 downloaded from the CCDC.
;
_cell_angle_alpha 90
_cell_angle_beta 100.746(13)
_cell_angle_gamma 90
_cell_formula_units_Z 17
_cell_length_a 9.170(4)
_cell_length_b 10.005(5)
_cell_length_c 20.716(9)
_cell_measurement_temperature 298(2)
_cell_volume 1867.3(15)
_computing_structure_refinement 'SHELXL-2018/3 (Sheldrick, 2018)'
_computing_structure_solution 'SHELXT 2018/2 (Sheldrick, 2018)'
_diffrn_ambient_temperature 298(2)
_diffrn_measured_fraction_theta_full 0.990
_diffrn_measured_fraction_theta_max 0.990
_diffrn_radiation_type MoK\a
_diffrn_radiation_wavelength 0.71073
_diffrn_reflns_av_R_equivalents 0.0418
_diffrn_reflns_av_unetI/netI 0.0186
_diffrn_reflns_Laue_measured_fraction_full 0.990
_diffrn_reflns_Laue_measured_fraction_max 0.990
_diffrn_reflns_limit_h_max 10
_diffrn_reflns_limit_h_min -10
_diffrn_reflns_limit_k_max 11
_diffrn_reflns_limit_k_min -11
_diffrn_reflns_limit_l_max 24
_diffrn_reflns_limit_l_min -24
_diffrn_reflns_number 42537
_diffrn_reflns_point_group_measured_fraction_full 0.990
_diffrn_reflns_point_group_measured_fraction_max 0.990
_diffrn_reflns_theta_full 25.000
_diffrn_reflns_theta_max 25.000
_diffrn_reflns_theta_min 2.001
_exptl_absorpt_coefficient_mu 9.779
_exptl_crystal_colour colourless
_exptl_crystal_density_diffrn 2.394
_exptl_crystal_description rectangular
_exptl_crystal_F_000 1258
_exptl_crystal_size_max 0.98
_exptl_crystal_size_mid 0.78
_exptl_crystal_size_min 0.54
_refine_diff_density_max 0.426
_refine_diff_density_min -0.461
_refine_diff_density_rms 0.039
_refine_ls_extinction_method none
_refine_ls_goodness_of_fit_ref 0.725
_refine_ls_hydrogen_treatment mixed
_refine_ls_matrix_type full
_refine_ls_number_parameters 253
_refine_ls_number_reflns 3249
_refine_ls_number_restraints 0
_refine_ls_restrained_S_all 0.725
_refine_ls_R_factor_all 0.0369
_refine_ls_R_factor_gt 0.0305
_refine_ls_shift/su_max 0.001
_refine_ls_shift/su_mean 0.000
_refine_ls_structure_factor_coef Fsqd
_refine_ls_weighting_details 'w=1/[\s^2^(Fo^2^)+(0.1000P)^2^+1.1952P] where P=(Fo^2^+2Fc^2^)/3'
_refine_ls_weighting_scheme calc
_refine_ls_wR_factor_gt 0.0969
_refine_ls_wR_factor_ref 0.1065
_reflns_Friedel_coverage 0.000
_reflns_number_gt 2803
_reflns_number_total 3249
_reflns_threshold_expression 'I > 2\s(I)'
_cod_data_source_file d6ob00591h3.cif
_cod_data_source_block HP_20250619_0m_a
_cod_depositor_comments 'Adding full bibliography for 7161138--7161139.cif.'
_cod_original_cell_volume 1867.4(15)
_cod_original_sg_symbol_H-M 'P 21/n'
_cod_database_code 7161138
_shelx_shelxl_version_number 2018/3
_shelx_space_group_comment
;
The symmetry employed for this shelxl refinement is uniquely defined
by the following loop, which should always be used as a source of
symmetry information in preference to the above space-group names.
They are only intended as comments.
;

loop_
_space_group_symop_operation_xyz
'x, y, z'
'-x+1/2, y+1/2, -z+1/2'
'-x, -y, -z'
'x-1/2, -y-1/2, z-1/2'

loop_
_atom_site_label
_atom_site_type_symbol
_atom_site_fract_x
_atom_site_fract_y
_atom_site_fract_z
_atom_site_U_iso_or_equiv
_atom_site_adp_type
_atom_site_occupancy
_atom_site_site_symmetry_order
_atom_site_calc_flag
_atom_site_refinement_flags_posn
_atom_site_refinement_flags_adp
_atom_site_refinement_flags_occupancy
_atom_site_disorder_assembly
_atom_site_disorder_group
Br01 Br 1.19521(3) 0.92202(3) 0.33079(2) 0.07391(16) Uani 1 1 d . . . . .
Cl02 Cl 1.04029(8) 0.32850(8) 0.26422(4) 0.0806(3) Uani 1 1 d . . . . .
O003 O 0.5034(2) 0.39559(18) 0.37277(9) 0.0617(4) Uani 1 1 d . . . . .
O004 O 0.3044(2) 0.6745(2) 0.47362(11) 0.0737(5) Uani 1 1 d . . . . .
O005 O 0.3193(2) 0.4457(2) 0.42407(11) 0.0760(6) Uani 1 1 d . . . . .
N006 N 0.6743(2) 0.9788(2) 0.46445(10) 0.0563(5) Uani 1 1 d . . . . .
N007 N 0.4817(2) 0.8246(2) 0.47135(10) 0.0553(5) Uani 1 1 d . . . . .
C008 C 0.6932(2) 0.7751(2) 0.41909(10) 0.0462(5) Uani 1 1 d . . . . .
C009 C 0.7332(2) 0.5607(2) 0.36765(11) 0.0455(5) Uani 1 1 d . . . . .
C00A C 0.6405(2) 0.6476(2) 0.40210(10) 0.0473(5) Uani 1 1 d . . . . .
C00B C 0.5044(3) 0.6094(3) 0.41913(11) 0.0510(5) Uani 1 1 d . . . . .
C00C C 0.8189(3) 0.8557(2) 0.40901(10) 0.0475(5) Uani 1 1 d . . . . .
C00D C 0.8620(2) 0.5051(2) 0.40285(12) 0.0534(5) Uani 1 1 d . . . . .
H00D H 0.885128 0.516674 0.448151 0.064 Uiso 1 1 calc R U . . .
C00E C 0.6082(3) 0.8578(2) 0.45330(11) 0.0501(5) Uani 1 1 d . . . . .
C00F C 0.9389(2) 0.8362(2) 0.37760(11) 0.0496(5) Uani 1 1 d . . . . .
H00F H 0.954546 0.754476 0.358649 0.060 Uiso 1 1 calc R U . . .
C00G C 0.9565(3) 0.4328(2) 0.37156(14) 0.0568(6) Uani 1 1 d . . . . .
H00G H 1.042984 0.395680 0.395427 0.068 Uiso 1 1 calc R U . . .
C00H C 0.8005(3) 0.9814(2) 0.43706(11) 0.0510(5) Uani 1 1 d . . . . .
C00I C 1.0343(3) 0.9430(3) 0.37558(12) 0.0548(6) Uani 1 1 d . . . . .
C00J C 0.9210(3) 0.4167(2) 0.30476(14) 0.0548(6) Uani 1 1 d . . . . .
C00K C 0.4339(3) 0.4783(3) 0.40554(12) 0.0560(6) Uani 1 1 d . . . . .
C00L C 0.7002(3) 0.5423(3) 0.30018(12) 0.0544(6) Uani 1 1 d . . . . .
H00L H 0.614022 0.579121 0.275896 0.065 Uiso 1 1 calc R U . . .
C00M C 0.7941(3) 0.4700(3) 0.26890(12) 0.0580(6) Uani 1 1 d . . . . .
H00M H 0.771381 0.457415 0.223653 0.070 Uiso 1 1 calc R U . . .
C00N C 0.8972(3) 1.0866(2) 0.43503(13) 0.0603(6) Uani 1 1 d . . . . .
H00N H 0.883335 1.168583 0.454191 0.072 Uiso 1 1 calc R U . . .
C00O C 0.4316(3) 0.7036(3) 0.45427(12) 0.0555(6) Uani 1 1 d . . . . .
C00P C 1.0151(3) 1.0655(3) 0.40351(13) 0.0605(6) Uani 1 1 d . . . . .
H00P H 1.082152 1.134246 0.401073 0.073 Uiso 1 1 calc R U . . .
C00Q C 0.4386(3) 0.2639(3) 0.35782(15) 0.0681(7) Uani 1 1 d . . . . .
H00A H 0.337754 0.271953 0.333558 0.082 Uiso 1 1 calc R U . . .
H00B H 0.436527 0.214952 0.398069 0.082 Uiso 1 1 calc R U . . .
C00R C 0.5321(4) 0.1934(3) 0.31793(18) 0.0820(8) Uani 1 1 d . . . . .
H00C H 0.531445 0.241765 0.277852 0.123 Uiso 1 1 calc R U . . .
H00E H 0.493653 0.105077 0.307873 0.123 Uiso 1 1 calc R U . . .
H00H H 0.631894 0.187637 0.342131 0.123 Uiso 1 1 calc R U . . .
H1 H 0.643(3) 1.043(3) 0.4821(15) 0.065(8) Uiso 1 1 d . . . . .
H2 H 0.279(5) 0.595(4) 0.462(2) 0.110(15) Uiso 1 1 d . . . . .

loop_
_atom_site_aniso_label
_atom_site_aniso_U_11
_atom_site_aniso_U_22
_atom_site_aniso_U_33
_atom_site_aniso_U_23
_atom_site_aniso_U_13
_atom_site_aniso_U_12
Br01 0.0563(2) 0.0879(3) 0.0865(2) 0.00056(14) 0.03636(16) -0.00317(12)
Cl02 0.0660(4) 0.0750(4) 0.1150(6) -0.0195(4) 0.0535(4) 0.0017(3)
O003 0.0527(10) 0.0625(10) 0.0751(11) -0.0115(8) 0.0253(9) -0.0070(8)
O004 0.0566(11) 0.0842(14) 0.0920(14) -0.0115(11) 0.0439(10) -0.0039(10)
O005 0.0547(11) 0.0871(13) 0.0942(14) -0.0161(11) 0.0343(10) -0.0135(10)
N006 0.0564(12) 0.0581(12) 0.0596(12) -0.0087(10) 0.0244(9) 0.0068(10)
N007 0.0508(11) 0.0648(12) 0.0550(11) -0.0047(9) 0.0223(9) 0.0074(9)
C008 0.0402(11) 0.0571(12) 0.0433(10) -0.0029(9) 0.0133(9) 0.0057(9)
C009 0.0370(11) 0.0528(12) 0.0484(12) -0.0028(9) 0.0127(9) -0.0016(9)
C00A 0.0400(11) 0.0610(13) 0.0416(10) -0.0014(9) 0.0100(8) 0.0064(9)
C00B 0.0414(12) 0.0641(13) 0.0497(12) -0.0030(10) 0.0140(9) 0.0027(10)
C00C 0.0456(12) 0.0558(12) 0.0422(10) -0.0006(9) 0.0113(9) 0.0050(10)
C00D 0.0437(12) 0.0622(14) 0.0546(12) -0.0022(10) 0.0101(10) 0.0032(10)
C00E 0.0475(12) 0.0594(13) 0.0461(11) -0.0022(10) 0.0161(9) 0.0069(10)
C00F 0.0451(12) 0.0580(13) 0.0480(11) -0.0022(10) 0.0148(9) 0.0031(10)
C00G 0.0387(12) 0.0575(14) 0.0756(16) -0.0002(11) 0.0146(11) 0.0043(10)
C00H 0.0496(13) 0.0572(13) 0.0482(12) -0.0010(10) 0.0140(10) 0.0064(10)
C00I 0.0444(13) 0.0699(15) 0.0526(12) 0.0059(11) 0.0159(10) 0.0042(11)
C00J 0.0441(13) 0.0508(13) 0.0774(17) -0.0109(11) 0.0320(12) -0.0065(9)
C00K 0.0447(13) 0.0706(15) 0.0546(13) -0.0017(11) 0.0141(10) -0.0004(11)
C00L 0.0463(13) 0.0684(14) 0.0495(12) -0.0039(11) 0.0113(10) 0.0049(11)
C00M 0.0536(14) 0.0708(15) 0.0537(13) -0.0120(11) 0.0206(11) -0.0044(12)
C00N 0.0643(16) 0.0555(14) 0.0639(15) -0.0034(11) 0.0192(12) 0.0008(11)
C00O 0.0456(12) 0.0707(15) 0.0545(12) -0.0023(11) 0.0200(10) 0.0052(11)
C00P 0.0574(15) 0.0606(14) 0.0656(15) 0.0015(11) 0.0174(12) -0.0031(11)
C00Q 0.0679(17) 0.0645(16) 0.0742(16) -0.0101(13) 0.0191(13) -0.0134(13)
C00R 0.086(2) 0.0684(17) 0.098(2) -0.0105(16) 0.0318(17) -0.0017(15)

loop_
_atom_type_symbol
_atom_type_description
_atom_type_scat_dispersion_real
_atom_type_scat_dispersion_imag
_atom_type_scat_source
C C 0.0033 0.0016 'International Tables Vol C Tables 4.2.6.8 and 6.1.1.4'
H H 0.0000 0.0000 'International Tables Vol C Tables 4.2.6.8 and 6.1.1.4'
Br Br -0.2901 2.4595 'International Tables Vol C Tables 4.2.6.8 and 6.1.1.4'
Cl Cl 0.1484 0.1585 'International Tables Vol C Tables 4.2.6.8 and 6.1.1.4'
N N 0.0061 0.0033 'International Tables Vol C Tables 4.2.6.8 and 6.1.1.4'
O O 0.0106 0.0060 'International Tables Vol C Tables 4.2.6.8 and 6.1.1.4'

loop_
_geom_angle_atom_site_label_1
_geom_angle_atom_site_label_2
_geom_angle_atom_site_label_3
_geom_angle
_geom_angle_site_symmetry_1
_geom_angle_site_symmetry_3
_geom_angle_publ_flag
C00K O003 C00Q 117.6(2) . . ?
C00E N006 C00H 109.2(2) . . ?
C00O N007 C00E 115.7(2) . . ?
C00A C008 C00E 117.9(2) . . ?
C00A C008 C00C 136.2(2) . . ?
C00E C008 C00C 105.9(2) . . ?
C00D C009 C00L 118.9(2) . . ?
C00D C009 C00A 119.3(2) . . ?
C00L C009 C00A 121.6(2) . . ?
C008 C00A C00B 117.9(2) . . ?
C008 C00A C009 117.2(2) . . ?
C00B C00A C009 124.9(2) . . ?
C00A C00B C00O 117.9(2) . . ?
C00A C00B C00K 124.9(2) . . ?
C00O C00B C00K 117.2(2) . . ?
C00F C00C C00H 119.0(2) . . ?
C00F C00C C008 135.0(2) . . ?
C00H C00C C008 106.02(19) . . ?
C00G C00D C009 120.8(2) . . ?
N007 C00E N006 124.3(2) . . ?
N007 C00E C008 126.0(2) . . ?
N006 C00E C008 109.7(2) . . ?
C00I C00F C00C 117.6(2) . . ?
C00J C00G C00D 119.0(2) . . ?
N006 C00H C00N 128.2(2) . . ?
N006 C00H C00C 109.1(2) . . ?
C00N C00H C00C 122.7(2) . . ?
C00P C00I C00F 122.8(2) . . ?
C00P C00I Br01 118.4(2) . . ?
C00F C00I Br01 118.83(18) . . ?
C00M C00J C00G 121.4(2) . . ?
C00M C00J Cl02 119.0(2) . . ?
C00G C00J Cl02 119.7(2) . . ?
O005 C00K O003 121.5(2) . . ?
O005 C00K C00B 123.3(2) . . ?
O003 C00K C00B 115.2(2) . . ?
C00M C00L C009 120.4(2) . . ?
C00J C00M C00L 119.6(2) . . ?
C00P C00N C00H 117.5(2) . . ?
N007 C00O O004 113.6(2) . . ?
N007 C00O C00B 124.7(2) . . ?
O004 C00O C00B 121.8(2) . . ?
C00N C00P C00I 120.4(2) . . ?
O003 C00Q C00R 107.1(2) . . ?

loop_
_geom_bond_atom_site_label_1
_geom_bond_atom_site_label_2
_geom_bond_distance
_geom_bond_site_symmetry_2
_geom_bond_publ_flag
Br01 C00I 1.896(2) . ?
Cl02 C00J 1.738(2) . ?
O003 C00K 1.308(3) . ?
O003 C00Q 1.455(3) . ?
O004 C00O 1.334(3) . ?
O005 C00K 1.229(3) . ?
N006 C00E 1.354(4) . ?
N006 C00H 1.380(3) . ?
N007 C00O 1.320(3) . ?
N007 C00E 1.326(3) . ?
C008 C00A 1.386(3) . ?
C008 C00E 1.414(3) . ?
C008 C00C 1.454(3) . ?
C009 C00D 1.383(3) . ?
C009 C00L 1.386(4) . ?
C009 C00A 1.488(3) . ?
C00A C00B 1.412(3) . ?
C00B C00O 1.430(3) . ?
C00B C00K 1.467(4) . ?
C00C C00F 1.392(3) . ?
C00C C00H 1.408(3) . ?
C00D C00G 1.380(3) . ?
C00F C00I 1.386(4) . ?
C00G C00J 1.371(4) . ?
C00H C00N 1.383(4) . ?
C00I C00P 1.380(4) . ?
C00J C00M 1.367(4) . ?
C00L C00M 1.376(3) . ?
C00N C00P 1.380(4) . ?
C00Q C00R 1.476(4) . ?
